data_7122333
loop_
_publ_author_name
'Schuhknecht, Danny'
'Truong, Khai-Nghi'
'Spaniol, Thomas P.'
'Maron, Laurent'
'Okuda, Jun'

_publ_section_title
;
 Molecular hydrides of divalent ytterbium supported by a macrocyclic
 ligand: synthesis, structure and olefin hydrofunctionalization catalysis.
;
_journal_issue 80
_journal_name_full 'Chemical communications (Cambridge, England)'
_journal_page_first 11280
_journal_page_last 11283
_journal_paper_doi 10.1039/c8cc05152f
_journal_volume 54
_journal_year 2018
_chemical_formula_moiety '2(C28 H66 N8 O Yb2), 4(C32 H36 B), 5(C4 H8 O)'
_chemical_formula_sum 'C204 H316 B4 N16 O7 Yb4'
_chemical_formula_weight 3840.11
_chemical_name_common 'DS-Yb2H2 (n17_b39_sq)'
_chemical_properties_physical Air-sensitive,Moisture-sensitive,Oxygen-sensitive
_space_group_crystal_system monoclinic
_space_group_IT_number 14
_space_group_name_Hall '-P 2ybc'
_space_group_name_H-M_alt 'P 1 21/c 1'
_symmetry_space_group_name_Hall '-P 2ybc'
_symmetry_space_group_name_H-M 'P 1 21/c 1'
_atom_sites_solution_hydrogens mixed
_audit_creation_method SHELXL-2017/1
_audit_update_record
;
2018-06-25 deposited with the CCDC.
2018-09-11 downloaded from the CCDC.
;
_cell_angle_alpha 90
_cell_angle_beta 102.0235(7)
_cell_angle_gamma 90
_cell_formula_units_Z 2
_cell_length_a 22.3771(9)
_cell_length_b 12.7674(5)
_cell_length_c 35.4193(14)
_cell_measurement_reflns_used 9902
_cell_measurement_temperature 100(2)
_cell_measurement_theta_max 24.34
_cell_measurement_theta_min 2.29
_cell_volume 9897.2(7)
_computing_cell_refinement 'SMART (Bruker, 2001)'
_computing_data_collection 'SMART (Bruker, 2001)'
_computing_data_reduction 'SAINT-PLUS (Bruker, 2009)'
_computing_molecular_graphics 'PLATON (Spek, 2009)'
_computing_publication_material 'SHELXL2017/1 (Sheldrick, 2017)'
_computing_structure_refinement 'SHELXL2017/1 (Sheldrick, 2017)'
_computing_structure_solution 'SHELXS2013 (Sheldrick, 2008)'
_diffrn_ambient_temperature 100(2)
_diffrn_measured_fraction_theta_full 1.000
_diffrn_measured_fraction_theta_max 0.994
_diffrn_measurement_device_type 'Bruker APEX CCD area detector'
_diffrn_measurement_method '\w scans'
_diffrn_radiation_monochromator 'multilayer optics'
_diffrn_radiation_source microsource
_diffrn_radiation_type MoK\a
_diffrn_radiation_wavelength 0.71073
_diffrn_reflns_av_R_equivalents 0.0685
_diffrn_reflns_av_unetI/netI 0.0529
_diffrn_reflns_Laue_measured_fraction_full 1.000
_diffrn_reflns_Laue_measured_fraction_max 0.994
_diffrn_reflns_limit_h_max 27
_diffrn_reflns_limit_h_min -27
_diffrn_reflns_limit_k_max 16
_diffrn_reflns_limit_k_min -15
_diffrn_reflns_limit_l_max 44
_diffrn_reflns_limit_l_min -44
_diffrn_reflns_number 119082
_diffrn_reflns_point_group_measured_fraction_full 1.000
_diffrn_reflns_point_group_measured_fraction_max 0.994
_diffrn_reflns_theta_full 25.242
_diffrn_reflns_theta_max 26.542
_diffrn_reflns_theta_min 1.644
_exptl_absorpt_coefficient_mu 1.930
_exptl_absorpt_correction_T_max 0.7454
_exptl_absorpt_correction_T_min 0.6158
_exptl_absorpt_correction_type multi-scan
_exptl_absorpt_process_details SADABS
_exptl_crystal_colour red
_exptl_crystal_density_diffrn 1.289
_exptl_crystal_description rod
_exptl_crystal_F_000 4016
_exptl_crystal_recrystallization_method 'Re-crystallisation from solvent: thf'
_exptl_crystal_size_max 0.18
_exptl_crystal_size_mid 0.14
_exptl_crystal_size_min 0.14
_refine_diff_density_max 2.296
_refine_diff_density_min -0.719
_refine_diff_density_rms 0.097
_refine_ls_extinction_method none
_refine_ls_goodness_of_fit_ref 1.030
_refine_ls_hydrogen_treatment mixed
_refine_ls_matrix_type full
_refine_ls_number_parameters 1130
_refine_ls_number_reflns 20477
_refine_ls_number_restraints 18
_refine_ls_restrained_S_all 1.029
_refine_ls_R_factor_all 0.0494
_refine_ls_R_factor_gt 0.0353
_refine_ls_shift/su_max 0.011
_refine_ls_shift/su_mean 0.000
_refine_ls_structure_factor_coef Fsqd
_refine_ls_weighting_details 'w=1/[\s^2^(Fo^2^)+(0.0355P)^2^] where P=(Fo^2^+2Fc^2^)/3'
_refine_ls_weighting_scheme calc
_refine_ls_wR_factor_gt 0.0755
_refine_ls_wR_factor_ref 0.0806
_reflns_Friedel_coverage 0.000
_reflns_number_gt 16685
_reflns_number_total 20477
_reflns_threshold_expression 'I > 2\s(I)'
_cod_data_source_file c8cc05152f2.cif
_cod_data_source_block 7
_cod_depositor_comments 'Adding full bibliography for 7122331--7122333.cif.'
_cod_database_code 7122333
_shelx_shelxl_version_number 2017/1
_shelx_space_group_comment
;
The symmetry employed for this shelxl refinement is uniquely defined
by the following loop, which should always be used as a source of
symmetry information in preference to the above space-group names.
They are only intended as comments.
;
_shelx_estimated_absorpt_t_min 0.723
_shelx_estimated_absorpt_t_max 0.774

loop_
_space_group_symop_operation_xyz
'x, y, z'
'-x, y+1/2, -z+1/2'
'-x, -y, -z'
'x, -y-1/2, z-1/2'

loop_
_atom_site_label
_atom_site_type_symbol
_atom_site_fract_x
_atom_site_fract_y
_atom_site_fract_z
_atom_site_U_iso_or_equiv
_atom_site_adp_type
_atom_site_occupancy
_atom_site_site_symmetry_order
_atom_site_calc_flag
_atom_site_refinement_flags_posn
_atom_site_refinement_flags_adp
_atom_site_refinement_flags_occupancy
_atom_site_disorder_assembly
_atom_site_disorder_group
Yb1 Yb 0.24988(2) 0.18961(2) 0.80193(2) 0.01937(5) Uani 1 1 d . . . . .
H1 H 0.2840(9) 0.1375(15) 0.7528(5) 0.007(8) Uiso 1 1 d . . . . .
H2 H 0.195474 0.284543 0.751384 0.008 Uiso 1 1 d R U . . .
Yb2 Yb 0.23295(2) 0.22414(2) 0.69804(2) 0.01701(5) Uani 1 1 d . . . . .
N1 N 0.15949(14) 0.1740(3) 0.83731(9) 0.0352(8) Uani 1 1 d . . . . .
N2 N 0.25775(15) 0.3425(2) 0.84982(9) 0.0328(8) Uani 1 1 d . . . . .
N3 N 0.35367(13) 0.1811(2) 0.84908(8) 0.0261(7) Uani 1 1 d . . . . .
N4 N 0.25485(14) 0.0119(2) 0.83658(8) 0.0283(7) Uani 1 1 d . . . . .
N5 N 0.24687(13) 0.2815(2) 0.62676(8) 0.0220(7) Uani 1 1 d . . . . .
N6 N 0.26090(13) 0.0677(2) 0.65935(8) 0.0250(7) Uani 1 1 d . . . . .
N7 N 0.14625(15) 0.0851(3) 0.68949(9) 0.0427(10) Uani 1 1 d . . . . .
N8 N 0.13231(14) 0.3050(3) 0.65848(9) 0.0386(9) Uani 1 1 d . . . . .
C1 C 0.1742(2) 0.2406(3) 0.87156(12) 0.0395(11) Uani 1 1 d . . . . .
H1A H 0.205729 0.205654 0.891304 0.047 Uiso 1 1 calc R U . . .
H1B H 0.137205 0.249500 0.882461 0.047 Uiso 1 1 calc R U . . .
C2 C 0.1973(2) 0.3471(3) 0.86257(12) 0.0403(11) Uani 1 1 d . . . . .
H2A H 0.201997 0.391814 0.885842 0.048 Uiso 1 1 calc R U . . .
H2B H 0.166494 0.380333 0.841920 0.048 Uiso 1 1 calc R U . . .
C3 C 0.30767(19) 0.3234(3) 0.88277(11) 0.0374(10) Uani 1 1 d . . . . .
H3A H 0.294109 0.271933 0.900156 0.045 Uiso 1 1 calc R U . . .
H3B H 0.317612 0.389448 0.897347 0.045 Uiso 1 1 calc R U . . .
C4 C 0.36442(18) 0.2826(3) 0.87115(11) 0.0364(10) Uani 1 1 d . . . . .
H4A H 0.396653 0.271928 0.894621 0.044 Uiso 1 1 calc R U . . .
H4B H 0.379338 0.335798 0.854980 0.044 Uiso 1 1 calc R U . . .
C5 C 0.35002(18) 0.0938(3) 0.87570(11) 0.0344(10) Uani 1 1 d . . . . .
H5A H 0.326159 0.116781 0.894815 0.041 Uiso 1 1 calc R U . . .
H5B H 0.391774 0.076447 0.889944 0.041 Uiso 1 1 calc R U . . .
C6 C 0.32144(18) -0.0020(3) 0.85609(11) 0.0349(10) Uani 1 1 d . . . . .
H6A H 0.324600 -0.059040 0.875330 0.042 Uiso 1 1 calc R U . . .
H6B H 0.344647 -0.023766 0.836475 0.042 Uiso 1 1 calc R U . . .
C7 C 0.21687(18) 0.0123(3) 0.86556(11) 0.0339(10) Uani 1 1 d . . . . .
H7A H 0.237712 0.052199 0.888502 0.041 Uiso 1 1 calc R U . . .
H7B H 0.211070 -0.060509 0.873769 0.041 Uiso 1 1 calc R U . . .
C8 C 0.15573(17) 0.0609(3) 0.84948(11) 0.0347(10) Uani 1 1 d . . . . .
H8A H 0.130356 0.057025 0.869244 0.042 Uiso 1 1 calc R U . . .
H8B H 0.134985 0.019535 0.826883 0.042 Uiso 1 1 calc R U . . .
C9 C 0.09976(18) 0.2066(3) 0.81322(12) 0.0406(11) Uani 1 1 d . . . . .
H9A H 0.068307 0.204118 0.828751 0.061 Uiso 1 1 calc R U . . .
H9B H 0.088585 0.159067 0.791161 0.061 Uiso 1 1 calc R U . . .
H9C H 0.103036 0.278226 0.803870 0.061 Uiso 1 1 calc R U . . .
C10 C 0.26665(19) 0.4438(3) 0.83090(12) 0.0387(10) Uani 1 1 d . . . . .
H10A H 0.266344 0.501297 0.849189 0.058 Uiso 1 1 calc R U . . .
H10B H 0.233529 0.453912 0.808284 0.058 Uiso 1 1 calc R U . . .
H10C H 0.305917 0.442827 0.822785 0.058 Uiso 1 1 calc R U . . .
C11 C 0.40491(16) 0.1633(3) 0.82938(10) 0.0297(9) Uani 1 1 d . . . . .
H11A H 0.442999 0.155651 0.848677 0.045 Uiso 1 1 calc R U . . .
H11B H 0.408371 0.223103 0.812617 0.045 Uiso 1 1 calc R U . . .
H11C H 0.397331 0.099408 0.813786 0.045 Uiso 1 1 calc R U . . .
C12 C 0.23734(18) -0.0778(3) 0.81010(11) 0.0334(10) Uani 1 1 d . . . . .
H12A H 0.245507 -0.143411 0.824613 0.050 Uiso 1 1 calc R U . . .
H12B H 0.261211 -0.076018 0.789841 0.050 Uiso 1 1 calc R U . . .
H12C H 0.193723 -0.073326 0.798321 0.050 Uiso 1 1 calc R U . . .
C13 C 0.27705(17) 0.1951(3) 0.60984(10) 0.0279(9) Uani 1 1 d . . . . .
H13A H 0.321572 0.197802 0.620534 0.033 Uiso 1 1 calc R U . . .
H13B H 0.270562 0.205435 0.581579 0.033 Uiso 1 1 calc R U . . .
C14 C 0.25332(16) 0.0892(3) 0.61780(10) 0.0269(9) Uani 1 1 d . . . . .
H14A H 0.209417 0.084692 0.605480 0.032 Uiso 1 1 calc R U . . .
H14B H 0.275201 0.034860 0.606016 0.032 Uiso 1 1 calc R U . . .
C15 C 0.2242(2) -0.0222(3) 0.66569(12) 0.0412(11) Uani 1 1 d . . . . .
H15A H 0.239579 -0.049567 0.692078 0.049 Uiso 1 1 calc R U . . .
H15B H 0.228807 -0.078207 0.647169 0.049 Uiso 1 1 calc R U . . .
C16 C 0.1579(2) 0.0049(4) 0.66091(12) 0.0478(13) Uani 1 1 d . . . . .
H16A H 0.134638 -0.059441 0.663893 0.057 Uiso 1 1 calc R U . . .
H16B H 0.142605 0.032024 0.634465 0.057 Uiso 1 1 calc R U . . .
C17 C 0.08763(19) 0.1394(5) 0.67745(13) 0.0591(16) Uani 1 1 d . . . . .
H17A H 0.077399 0.174587 0.700198 0.071 Uiso 1 1 calc R U . . .
H17B H 0.055407 0.086871 0.668106 0.071 Uiso 1 1 calc R U . . .
C18 C 0.08721(19) 0.2187(5) 0.64657(13) 0.0600(16) Uani 1 1 d . . . . .
H18A H 0.045756 0.249230 0.639166 0.072 Uiso 1 1 calc R U . . .
H18B H 0.096389 0.183358 0.623553 0.072 Uiso 1 1 calc R U . . .
C19 C 0.1446(2) 0.3597(4) 0.62417(11) 0.0471(12) Uani 1 1 d . . . . .
H19A H 0.163730 0.428180 0.632342 0.056 Uiso 1 1 calc R U . . .
H19B H 0.105206 0.373583 0.606197 0.056 Uiso 1 1 calc R U . . .
C20 C 0.18559(17) 0.3002(3) 0.60280(11) 0.0346(10) Uani 1 1 d . . . . .
H20A H 0.166404 0.232009 0.594168 0.042 Uiso 1 1 calc R U . . .
H20B H 0.189646 0.340244 0.579537 0.042 Uiso 1 1 calc R U . . .
C21 C 0.28382(19) 0.3763(3) 0.62634(11) 0.0393(11) Uani 1 1 d . . . . .
H21A H 0.324391 0.365624 0.642728 0.059 Uiso 1 1 calc R U . . .
H21B H 0.263778 0.435625 0.636154 0.059 Uiso 1 1 calc R U . . .
H21C H 0.287953 0.391006 0.599843 0.059 Uiso 1 1 calc R U . . .
C22 C 0.32657(18) 0.0443(3) 0.67505(11) 0.0396(11) Uani 1 1 d . . . . .
H22A H 0.332397 0.026729 0.702509 0.059 Uiso 1 1 calc R U . . .
H22B H 0.351284 0.105859 0.671954 0.059 Uiso 1 1 calc R U . . .
H22C H 0.339262 -0.015029 0.661022 0.059 Uiso 1 1 calc R U . . .
C23 C 0.1480(2) 0.0318(4) 0.72653(12) 0.0580(15) Uani 1 1 d . . . . .
H23A H 0.137833 0.081880 0.745213 0.087 Uiso 1 1 calc R U . . .
H23B H 0.188990 0.003551 0.736293 0.087 Uiso 1 1 calc R U . . .
H23C H 0.118195 -0.025538 0.722755 0.087 Uiso 1 1 calc R U . . .
C24 C 0.1085(2) 0.3813(5) 0.68259(13) 0.0672(18) Uani 1 1 d . . . . .
H24A H 0.137173 0.439987 0.688576 0.101 Uiso 1 1 calc R U . . .
H24B H 0.103675 0.347613 0.706624 0.101 Uiso 1 1 calc R U . . .
H24C H 0.068819 0.407359 0.668664 0.101 Uiso 1 1 calc R U . . .
O1A O 0.3057(3) 0.3639(7) 0.7162(3) 0.0239(15) Uani 0.694(8) 1 d . . P A 1
C25A C 0.3712(3) 0.3560(6) 0.72932(19) 0.0334(17) Uani 0.694(8) 1 d . . P A 1
H25A H 0.392703 0.378558 0.708931 0.040 Uiso 0.694(8) 1 calc R U P A 1
H25B H 0.383565 0.283458 0.737157 0.040 Uiso 0.694(8) 1 calc R U P A 1
C26A C 0.3845(9) 0.4302(10) 0.7638(4) 0.036(3) Uani 0.694(8) 1 d . . P A 1
H26A H 0.375586 0.396544 0.787174 0.043 Uiso 0.694(8) 1 calc R U P A 1
H26B H 0.427616 0.453566 0.769157 0.043 Uiso 0.694(8) 1 calc R U P A 1
C27A C 0.3412(3) 0.5211(5) 0.75058(16) 0.0354(18) Uani 0.694(8) 1 d . . P A 1
H27A H 0.329765 0.556672 0.772875 0.042 Uiso 0.694(8) 1 calc R U P A 1
H27B H 0.359925 0.572784 0.735721 0.042 Uiso 0.694(8) 1 calc R U P A 1
C28A C 0.2862(4) 0.4689(5) 0.7253(2) 0.0388(18) Uani 0.694(8) 1 d . . P A 1
H28A H 0.252071 0.464316 0.739077 0.047 Uiso 0.694(8) 1 calc R U P A 1
H28B H 0.272240 0.509703 0.701261 0.047 Uiso 0.694(8) 1 calc R U P A 1
O1B O 0.3236(8) 0.3411(16) 0.7141(7) 0.026(3) Uani 0.306(8) 1 d . . P A 2
C25B C 0.3844(6) 0.3006(13) 0.7226(5) 0.028(4) Uani 0.306(8) 1 d . . P A 2
H25C H 0.397330 0.278995 0.698695 0.033 Uiso 0.306(8) 1 calc R U P A 2
H25D H 0.387456 0.239581 0.740163 0.033 Uiso 0.306(8) 1 calc R U P A 2
C26B C 0.4240(5) 0.3922(9) 0.7423(3) 0.027(4) Uani 0.306(8) 1 d . . P A 2
H26C H 0.443867 0.429080 0.723606 0.032 Uiso 0.306(8) 1 calc R U P A 2
H26D H 0.455965 0.366617 0.763980 0.032 Uiso 0.306(8) 1 calc R U P A 2
C27B C 0.3788(15) 0.466(2) 0.7571(10) 0.031(7) Uani 0.306(8) 1 d . . P A 2
H27C H 0.371903 0.443040 0.782594 0.038 Uiso 0.306(8) 1 calc R U P A 2
H27D H 0.393217 0.539247 0.758850 0.038 Uiso 0.306(8) 1 calc R U P A 2
C28B C 0.3215(7) 0.4521(12) 0.7256(4) 0.030(3) Uani 0.306(8) 1 d . . P A 2
H28C H 0.284255 0.466753 0.735595 0.036 Uiso 0.306(8) 1 calc R U P A 2
H28D H 0.322394 0.499108 0.703480 0.036 Uiso 0.306(8) 1 calc R U P A 2
B1 B 0.86459(17) 0.1929(3) 0.59939(11) 0.0163(8) Uani 1 1 d . . . . .
C29 C 0.88042(14) 0.0732(3) 0.58696(9) 0.0171(7) Uani 1 1 d . . . . .
C30 C 0.84505(15) 0.0180(3) 0.55578(9) 0.0203(8) Uani 1 1 d . . . . .
H30 H 0.808946 0.050302 0.541758 0.024 Uiso 1 1 calc R U . . .
C31 C 0.85988(16) -0.0813(3) 0.54427(10) 0.0225(8) Uani 1 1 d . . . . .
C32 C 0.91248(15) -0.1293(3) 0.56415(10) 0.0215(8) Uani 1 1 d . . . . .
H32 H 0.923600 -0.196294 0.556159 0.026 Uiso 1 1 calc R U . . .
C33 C 0.94920(15) -0.0806(3) 0.59571(10) 0.0205(8) Uani 1 1 d . . . . .
C34 C 0.93245(15) 0.0193(3) 0.60625(10) 0.0202(8) Uani 1 1 d . . . . .
H34 H 0.957879 0.052424 0.627764 0.024 Uiso 1 1 calc R U . . .
C35 C 0.81999(17) -0.1370(3) 0.51065(11) 0.0349(10) Uani 1 1 d . . . . .
H35A H 0.835758 -0.207849 0.508492 0.052 Uiso 1 1 calc R U . . .
H35B H 0.820195 -0.098152 0.486812 0.052 Uiso 1 1 calc R U . . .
H35C H 0.778114 -0.141097 0.514825 0.052 Uiso 1 1 calc R U . . .
C36 C 1.00558(16) -0.1350(3) 0.61856(11) 0.0300(9) Uani 1 1 d . . . . .
H36A H 1.001880 -0.210709 0.614131 0.045 Uiso 1 1 calc R U . . .
H36B H 1.009324 -0.120434 0.646117 0.045 Uiso 1 1 calc R U . . .
H36C H 1.041919 -0.108998 0.610172 0.045 Uiso 1 1 calc R U . . .
C37 C 0.89731(15) 0.2793(3) 0.57555(9) 0.0170(7) Uani 1 1 d . . . . .
C38 C 0.87420(15) 0.3811(3) 0.56829(9) 0.0202(8) Uani 1 1 d . . . . .
H38 H 0.836249 0.397342 0.574930 0.024 Uiso 1 1 calc R U . . .
C39 C 0.90381(16) 0.4602(3) 0.55182(9) 0.0221(8) Uani 1 1 d . . . . .
C40 C 0.95845(16) 0.4361(3) 0.54121(9) 0.0228(8) Uani 1 1 d . . . . .
H40 H 0.979456 0.488796 0.530163 0.027 Uiso 1 1 calc R U . . .
C41 C 0.98275(15) 0.3360(3) 0.54656(9) 0.0200(8) Uani 1 1 d . . . . .
C42 C 0.95252(14) 0.2601(3) 0.56385(9) 0.0170(7) Uani 1 1 d . . . . .
H42 H 0.970110 0.192290 0.567911 0.020 Uiso 1 1 calc R U . . .
C43 C 0.87723(18) 0.5692(3) 0.54595(12) 0.0346(10) Uani 1 1 d . . . . .
H43A H 0.903400 0.618092 0.563326 0.052 Uiso 1 1 calc R U . . .
H43B H 0.836169 0.569466 0.551578 0.052 Uiso 1 1 calc R U . . .
H43C H 0.874898 0.590899 0.519137 0.052 Uiso 1 1 calc R U . . .
C44 C 1.03988(16) 0.3086(3) 0.53182(10) 0.0259(8) Uani 1 1 d . . . . .
H44A H 1.028657 0.291972 0.504242 0.039 Uiso 1 1 calc R U . . .
H44B H 1.059860 0.247838 0.545987 0.039 Uiso 1 1 calc R U . . .
H44C H 1.067971 0.368387 0.535734 0.039 Uiso 1 1 calc R U . . .
C45 C 0.78974(15) 0.2107(3) 0.58927(9) 0.0178(7) Uani 1 1 d . . . . .
C46 C 0.75314(15) 0.2014(3) 0.61686(10) 0.0191(8) Uani 1 1 d . . . . .
H46 H 0.772594 0.185456 0.642699 0.023 Uiso 1 1 calc R U . . .
C47 C 0.68980(16) 0.2143(3) 0.60846(10) 0.0227(8) Uani 1 1 d . . . . .
C48 C 0.66135(15) 0.2392(3) 0.57103(10) 0.0238(8) Uani 1 1 d . . . . .
H48 H 0.618356 0.249396 0.564932 0.029 Uiso 1 1 calc R U . . .
C49 C 0.69455(16) 0.2495(3) 0.54218(10) 0.0237(8) Uani 1 1 d . . . . .
C50 C 0.75710(15) 0.2346(3) 0.55182(9) 0.0198(8) Uani 1 1 d . . . . .
H50 H 0.779487 0.240992 0.531904 0.024 Uiso 1 1 calc R U . . .
C51 C 0.65377(17) 0.2012(3) 0.63981(11) 0.0308(9) Uani 1 1 d . . . . .
H51A H 0.621645 0.254575 0.636763 0.046 Uiso 1 1 calc R U . . .
H51B H 0.681142 0.209122 0.665121 0.046 Uiso 1 1 calc R U . . .
H51C H 0.635163 0.131405 0.637870 0.046 Uiso 1 1 calc R U . . .
C52 C 0.66269(17) 0.2761(3) 0.50145(11) 0.0346(10) Uani 1 1 d . . . . .
H52A H 0.693126 0.285051 0.485423 0.052 Uiso 1 1 calc R U . . .
H52B H 0.639541 0.341188 0.501516 0.052 Uiso 1 1 calc R U . . .
H52C H 0.634716 0.219179 0.490964 0.052 Uiso 1 1 calc R U . . .
C53 C 0.89082(15) 0.2106(3) 0.64585(10) 0.0190(8) Uani 1 1 d . . . . .
C54 C 0.88126(15) 0.1344(3) 0.67279(9) 0.0216(8) Uani 1 1 d . . . . .
H54 H 0.861567 0.070964 0.663279 0.026 Uiso 1 1 calc R U . . .
C55 C 0.89914(16) 0.1472(3) 0.71268(10) 0.0250(8) Uani 1 1 d . . . . .
C56 C 0.92861(16) 0.2383(3) 0.72647(10) 0.0274(9) Uani 1 1 d . . . . .
H56 H 0.941251 0.247671 0.753565 0.033 Uiso 1 1 calc R U . . .
C57 C 0.94047(15) 0.3173(3) 0.70180(10) 0.0240(8) Uani 1 1 d . . . . .
C58 C 0.92103(15) 0.3015(3) 0.66207(10) 0.0198(8) Uani 1 1 d . . . . .
H58 H 0.928671 0.355225 0.645123 0.024 Uiso 1 1 calc R U . . .
C59 C 0.88479(19) 0.0637(3) 0.73972(10) 0.0371(10) Uani 1 1 d . . . . .
H59A H 0.912756 0.070495 0.764871 0.056 Uiso 1 1 calc R U . . .
H59B H 0.889726 -0.005675 0.728899 0.056 Uiso 1 1 calc R U . . .
H59C H 0.842597 0.072020 0.742921 0.056 Uiso 1 1 calc R U . . .
C60 C 0.97348(17) 0.4152(3) 0.71779(11) 0.0335(10) Uani 1 1 d . . . . .
H60A H 0.948908 0.453217 0.733190 0.050 Uiso 1 1 calc R U . . .
H60B H 0.980084 0.459683 0.696490 0.050 Uiso 1 1 calc R U . . .
H60C H 1.013000 0.396565 0.734140 0.050 Uiso 1 1 calc R U . . .
B2 B 0.38695(18) 0.7047(3) 0.64050(11) 0.0207(9) Uani 1 1 d . . . . .
C61 C 0.41617(16) 0.7052(3) 0.68729(10) 0.0199(8) Uani 1 1 d . . . . .
C62 C 0.46244(15) 0.6399(3) 0.70606(10) 0.0246(8) Uani 1 1 d . . . . .
H62 H 0.478479 0.589303 0.691185 0.029 Uiso 1 1 calc R U . . .
C63 C 0.48681(16) 0.6446(3) 0.74581(10) 0.0316(9) Uani 1 1 d . . . . .
C64 C 0.46335(17) 0.7162(3) 0.76786(10) 0.0317(10) Uani 1 1 d . . . . .
H64 H 0.478719 0.718655 0.794955 0.038 Uiso 1 1 calc R U . . .
C65 C 0.41747(18) 0.7849(3) 0.75096(10) 0.0280(9) Uani 1 1 d . . . . .
C66 C 0.39576(18) 0.7790(3) 0.71140(10) 0.0277(9) Uani 1 1 d . . . . .
H66 H 0.365299 0.827687 0.699827 0.033 Uiso 1 1 calc R U . . .
C67 C 0.5374(2) 0.5707(4) 0.76419(12) 0.0618(16) Uani 1 1 d . . . . .
H67A H 0.575186 0.589720 0.756045 0.093 Uiso 1 1 calc R U . . .
H67B H 0.525991 0.498770 0.756099 0.093 Uiso 1 1 calc R U . . .
H67C H 0.543668 0.575794 0.792356 0.093 Uiso 1 1 calc R U . . .
C68 C 0.3907(2) 0.8607(3) 0.77564(11) 0.0460(12) Uani 1 1 d . . . . .
H68A H 0.367084 0.914340 0.759174 0.069 Uiso 1 1 calc R U . . .
H68B H 0.423737 0.894084 0.794247 0.069 Uiso 1 1 calc R U . . .
H68C H 0.363822 0.822772 0.789534 0.069 Uiso 1 1 calc R U . . .
C69 C 0.39478(15) 0.8227(3) 0.62323(9) 0.0187(8) Uani 1 1 d . . . . .
C70 C 0.35533(15) 0.8647(3) 0.59103(9) 0.0208(8) Uani 1 1 d . . . . .
H70 H 0.318437 0.828280 0.580899 0.025 Uiso 1 1 calc R U . . .
C71 C 0.36716(16) 0.9574(3) 0.57286(9) 0.0213(8) Uani 1 1 d . . . . .
C72 C 0.42043(16) 1.0127(3) 0.58834(10) 0.0249(8) Uani 1 1 d . . . . .
H72 H 0.429019 1.076578 0.576781 0.030 Uiso 1 1 calc R U . . .
C73 C 0.46100(16) 0.9746(3) 0.62064(10) 0.0230(8) Uani 1 1 d . . . . .
C74 C 0.44774(16) 0.8814(3) 0.63725(10) 0.0224(8) Uani 1 1 d . . . . .
H74 H 0.475904 0.856070 0.659213 0.027 Uiso 1 1 calc R U . . .
C75 C 0.32374(16) 0.9964(3) 0.53705(10) 0.0279(9) Uani 1 1 d . . . . .
H75A H 0.340996 0.982142 0.514319 0.042 Uiso 1 1 calc R U . . .
H75B H 0.317673 1.072017 0.539254 0.042 Uiso 1 1 calc R U . . .
H75C H 0.284404 0.960404 0.534389 0.042 Uiso 1 1 calc R U . . .
C76 C 0.51972(17) 1.0345(3) 0.63619(12) 0.0361(10) Uani 1 1 d . . . . .
H76A H 0.553110 1.004053 0.625769 0.054 Uiso 1 1 calc R U . . .
H76B H 0.529582 1.029874 0.664428 0.054 Uiso 1 1 calc R U . . .
H76C H 0.514309 1.108104 0.628400 0.054 Uiso 1 1 calc R U . . .
C77 C 0.31343(16) 0.6728(3) 0.63106(10) 0.0219(8) Uani 1 1 d . . . . .
C78 C 0.28511(16) 0.6356(3) 0.59435(10) 0.0232(8) Uani 1 1 d . . . . .
H78 H 0.310151 0.622317 0.576265 0.028 Uiso 1 1 calc R U . . .
C79 C 0.22254(17) 0.6169(3) 0.58278(11) 0.0302(9) Uani 1 1 d . . . . .
C80 C 0.18590(17) 0.6347(3) 0.60961(12) 0.0368(11) Uani 1 1 d . . . . .
H80 H 0.143133 0.622788 0.602441 0.044 Uiso 1 1 calc R U . . .
C81 C 0.21109(18) 0.6696(3) 0.64648(12) 0.0348(10) Uani 1 1 d . . . . .
C82 C 0.27375(17) 0.6867(3) 0.65657(11) 0.0286(9) Uani 1 1 d . . . . .
H82 H 0.290653 0.709088 0.682149 0.034 Uiso 1 1 calc R U . . .
C83 C 0.19494(17) 0.5770(3) 0.54276(11) 0.0384(11) Uani 1 1 d . . . . .
H83A H 0.150492 0.571949 0.539683 0.058 Uiso 1 1 calc R U . . .
H83B H 0.211724 0.507719 0.539148 0.058 Uiso 1 1 calc R U . . .
H83C H 0.204725 0.625598 0.523487 0.058 Uiso 1 1 calc R U . . .
C84 C 0.1708(2) 0.6888(4) 0.67519(14) 0.0534(14) Uani 1 1 d . . . . .
H84A H 0.151095 0.623069 0.680109 0.080 Uiso 1 1 calc R U . . .
H84B H 0.139398 0.740620 0.664651 0.080 Uiso 1 1 calc R U . . .
H84C H 0.195679 0.715170 0.699405 0.080 Uiso 1 1 calc R U . . .
C85 C 0.42313(15) 0.6218(3) 0.61730(9) 0.0190(8) Uani 1 1 d . . . . .
C86 C 0.45172(15) 0.6516(3) 0.58725(9) 0.0204(8) Uani 1 1 d . . . . .
H86 H 0.450109 0.723125 0.579728 0.024 Uiso 1 1 calc R U . . .
C87 C 0.48250(15) 0.5809(3) 0.56782(10) 0.0226(8) Uani 1 1 d . . . . .
C88 C 0.48603(15) 0.4770(3) 0.57915(10) 0.0246(8) Uani 1 1 d . . . . .
H88 H 0.507927 0.428793 0.566715 0.030 Uiso 1 1 calc R U . . .
C89 C 0.45812(15) 0.4418(3) 0.60840(10) 0.0226(8) Uani 1 1 d . . . . .
C90 C 0.42686(15) 0.5142(3) 0.62639(9) 0.0209(8) Uani 1 1 d . . . . .
H90 H 0.406896 0.489793 0.645892 0.025 Uiso 1 1 calc R U . . .
C91 C 0.51073(17) 0.6185(3) 0.53503(10) 0.0323(10) Uani 1 1 d . . . . .
H91A H 0.545474 0.573622 0.533075 0.048 Uiso 1 1 calc R U . . .
H91B H 0.524817 0.690878 0.539952 0.048 Uiso 1 1 calc R U . . .
H91C H 0.480192 0.615436 0.510806 0.048 Uiso 1 1 calc R U . . .
C92 C 0.46177(18) 0.3281(3) 0.62028(11) 0.0323(9) Uani 1 1 d . . . . .
H92A H 0.453610 0.321623 0.646316 0.048 Uiso 1 1 calc R U . . .
H92B H 0.502708 0.301064 0.620126 0.048 Uiso 1 1 calc R U . . .
H92C H 0.431354 0.287692 0.602123 0.048 Uiso 1 1 calc R U . . .
O2 O 0.13288(13) 0.9762(2) 0.56800(8) 0.0469(8) Uani 1 1 d . . . . .
C93 C 0.15584(18) 0.8843(4) 0.55280(13) 0.0442(11) Uani 1 1 d . . . . .
H93A H 0.182637 0.844323 0.573624 0.053 Uiso 1 1 calc R U . . .
H93B H 0.179516 0.903277 0.533098 0.053 Uiso 1 1 calc R U . . .
C94 C 0.10086(19) 0.8213(3) 0.53516(12) 0.0408(11) Uani 1 1 d . . . . .
H94A H 0.086290 0.778822 0.554826 0.049 Uiso 1 1 calc R U . . .
H94B H 0.109383 0.774565 0.514608 0.049 Uiso 1 1 calc R U . . .
C95 C 0.05516(17) 0.9056(3) 0.51875(11) 0.0306(9) Uani 1 1 d . . . . .
H95A H 0.013269 0.884604 0.520591 0.037 Uiso 1 1 calc R U . . .
H95B H 0.055948 0.919539 0.491366 0.037 Uiso 1 1 calc R U . . .
C96 C 0.07561(17) 1.0016(3) 0.54351(10) 0.0301(9) Uani 1 1 d . . . . .
H96A H 0.080150 1.062425 0.527016 0.036 Uiso 1 1 calc R U . . .
H96B H 0.045158 1.019293 0.559165 0.036 Uiso 1 1 calc R U . . .
O3 O 0.70649(13) 0.6514(2) 0.54281(8) 0.0433(8) Uani 1 1 d . . . . .
C97 C 0.6672(2) 0.7295(4) 0.52220(11) 0.0420(11) Uani 1 1 d . . . . .
H97A H 0.690003 0.795610 0.521324 0.050 Uiso 1 1 calc R U . . .
H97B H 0.632762 0.743395 0.535077 0.050 Uiso 1 1 calc R U . . .
C98 C 0.6435(3) 0.6883(4) 0.48156(12) 0.0580(14) Uani 1 1 d . . . . .
H98A H 0.598242 0.689852 0.474947 0.070 Uiso 1 1 calc R U . . .
H98B H 0.659415 0.730573 0.462400 0.070 Uiso 1 1 calc R U . . .
C99 C 0.6664(2) 0.5791(4) 0.48259(13) 0.0642(16) Uani 1 1 d . . . . .
H99A H 0.698805 0.573224 0.467446 0.077 Uiso 1 1 calc R U . . .
H99B H 0.632826 0.530640 0.471493 0.077 Uiso 1 1 calc R U . . .
C100 C 0.6913(2) 0.5529(4) 0.52372(12) 0.0515(13) Uani 1 1 d . . . . .
H10D H 0.660427 0.515348 0.534931 0.062 Uiso 1 1 calc R U . . .
H10E H 0.728084 0.508242 0.526214 0.062 Uiso 1 1 calc R U . . .
O4 O 0.5528(3) -0.0994(6) 0.5129(2) 0.070(2) Uiso 0.5 1 d . . P B -1
C101 C 0.4917(8) -0.0974(13) 0.4963(5) 0.088(6) Uiso 0.5 1 d . . P B -1
H10F H 0.467459 -0.121210 0.515161 0.106 Uiso 0.5 1 calc R U P B -1
H10G H 0.483013 -0.144647 0.473705 0.106 Uiso 0.5 1 calc R U P B -1
C102 C 0.4746(5) 0.0141(11) 0.4840(3) 0.069(3) Uiso 0.5 1 d . . P B -1
H10H H 0.433618 0.033052 0.488255 0.083 Uiso 0.5 1 calc R U P B -1
H10I H 0.476042 0.026046 0.456552 0.083 Uiso 0.5 1 calc R U P B -1
C103 C 0.5255(6) 0.0741(13) 0.5113(4) 0.060(4) Uiso 0.5 1 d . . P B -1
H10J H 0.550613 0.114614 0.496536 0.072 Uiso 0.5 1 calc R U P B -1
H10K H 0.508048 0.122851 0.527890 0.072 Uiso 0.5 1 calc R U P B -1
C104 C 0.5615(5) -0.0050(9) 0.5342(3) 0.070(3) Uiso 0.5 1 d . . P B -1
H10L H 0.605240 0.015034 0.539688 0.084 Uiso 0.5 1 calc R U P B -1
H10M H 0.548447 -0.013627 0.559047 0.084 Uiso 0.5 1 calc R U P B -1

loop_
_atom_site_aniso_label
_atom_site_aniso_U_11
_atom_site_aniso_U_22
_atom_site_aniso_U_33
_atom_site_aniso_U_23
_atom_site_aniso_U_13
_atom_site_aniso_U_12
Yb1 0.02127(8) 0.02320(9) 0.01458(8) -0.00004(6) 0.00586(6) -0.00092(6)
Yb2 0.01570(8) 0.02251(9) 0.01253(7) -0.00277(6) 0.00231(5) -0.00212(6)
N1 0.0278(18) 0.048(2) 0.0318(19) -0.0013(17) 0.0111(14) 0.0052(16)
N2 0.052(2) 0.0228(19) 0.0233(17) -0.0014(14) 0.0080(15) 0.0054(16)
N3 0.0245(17) 0.035(2) 0.0189(16) 0.0011(14) 0.0053(13) 0.0009(14)
N4 0.0380(19) 0.0238(18) 0.0255(17) -0.0026(14) 0.0119(14) -0.0053(15)
N5 0.0242(16) 0.0227(18) 0.0195(15) 0.0012(13) 0.0059(12) 0.0009(13)
N6 0.0313(18) 0.0231(18) 0.0190(16) -0.0042(13) 0.0015(13) 0.0008(14)
N7 0.034(2) 0.070(3) 0.0240(18) -0.0089(18) 0.0075(15) -0.0301(19)
N8 0.0250(18) 0.063(3) 0.0256(18) -0.0116(17) 0.0011(14) 0.0164(17)
C1 0.041(3) 0.039(3) 0.046(3) 0.000(2) 0.026(2) 0.008(2)
C2 0.063(3) 0.031(3) 0.035(2) 0.002(2) 0.030(2) 0.015(2)
C3 0.050(3) 0.036(3) 0.026(2) -0.0079(19) 0.0083(19) -0.002(2)
C4 0.034(2) 0.053(3) 0.021(2) -0.0102(19) 0.0036(17) -0.010(2)
C5 0.031(2) 0.043(3) 0.030(2) 0.007(2) 0.0072(17) 0.0073(19)
C6 0.040(2) 0.035(3) 0.030(2) 0.0027(19) 0.0094(18) 0.010(2)
C7 0.046(3) 0.030(2) 0.031(2) 0.0030(18) 0.0204(19) 0.0012(19)
C8 0.033(2) 0.041(3) 0.033(2) 0.008(2) 0.0144(18) -0.0030(19)
C9 0.030(2) 0.052(3) 0.041(3) 0.006(2) 0.0079(19) 0.009(2)
C10 0.046(3) 0.030(3) 0.045(3) 0.003(2) 0.020(2) 0.003(2)
C11 0.022(2) 0.042(3) 0.026(2) 0.0007(18) 0.0070(16) 0.0005(18)
C12 0.037(2) 0.032(2) 0.034(2) -0.0023(19) 0.0129(18) -0.0026(19)
C13 0.028(2) 0.038(3) 0.0200(19) 0.0004(17) 0.0103(16) 0.0018(18)
C14 0.023(2) 0.038(2) 0.0216(19) -0.0094(17) 0.0086(15) 0.0011(17)
C15 0.065(3) 0.033(3) 0.028(2) -0.0094(19) 0.015(2) -0.016(2)
C16 0.059(3) 0.052(3) 0.032(2) -0.014(2) 0.008(2) -0.039(3)
C17 0.025(2) 0.113(5) 0.042(3) -0.018(3) 0.013(2) -0.025(3)
C18 0.018(2) 0.120(5) 0.037(3) -0.018(3) -0.0037(19) 0.003(3)
C19 0.043(3) 0.061(3) 0.031(2) 0.001(2) -0.0059(19) 0.030(2)
C20 0.032(2) 0.051(3) 0.020(2) 0.0070(19) 0.0018(16) 0.010(2)
C21 0.049(3) 0.039(3) 0.030(2) 0.003(2) 0.0106(19) -0.010(2)
C22 0.048(3) 0.042(3) 0.026(2) -0.0023(19) -0.0010(19) 0.022(2)
C23 0.070(3) 0.076(4) 0.032(3) -0.006(2) 0.020(2) -0.047(3)
C24 0.058(3) 0.106(5) 0.034(3) -0.012(3) 0.003(2) 0.052(3)
O1A 0.020(4) 0.028(4) 0.024(2) -0.006(3) 0.006(3) -0.008(3)
C25A 0.023(4) 0.048(5) 0.030(3) 0.004(4) 0.007(3) -0.008(4)
C26A 0.037(5) 0.044(9) 0.024(5) -0.005(5) -0.003(4) -0.009(6)
C27A 0.055(5) 0.029(4) 0.021(3) -0.001(3) 0.005(3) -0.013(3)
C28A 0.051(5) 0.030(4) 0.037(4) -0.003(3) 0.013(4) -0.002(4)
O1B 0.016(8) 0.026(8) 0.039(7) -0.003(6) 0.010(6) -0.001(5)
C25B 0.009(6) 0.032(9) 0.038(9) 0.003(7) -0.004(5) 0.002(6)
C26B 0.027(7) 0.026(8) 0.027(7) -0.007(6) 0.004(5) -0.015(6)
C27B 0.018(12) 0.037(19) 0.042(16) -0.004(12) 0.012(11) -0.014(13)
C28B 0.025(8) 0.020(7) 0.044(9) 0.010(6) 0.009(7) -0.003(6)
B1 0.0170(19) 0.018(2) 0.0156(19) 0.0041(16) 0.0071(15) -0.0007(16)
C29 0.0152(17) 0.023(2) 0.0152(17) 0.0033(14) 0.0078(13) -0.0032(14)
C30 0.0192(18) 0.024(2) 0.0184(18) 0.0034(15) 0.0059(14) 0.0023(15)
C31 0.025(2) 0.024(2) 0.0202(18) -0.0006(16) 0.0081(15) -0.0007(16)
C32 0.0209(19) 0.020(2) 0.0248(19) -0.0013(16) 0.0081(15) -0.0003(15)
C33 0.0163(18) 0.021(2) 0.0269(19) 0.0032(16) 0.0101(14) -0.0011(15)
C34 0.0177(18) 0.022(2) 0.0211(18) -0.0017(15) 0.0039(14) -0.0040(15)
C35 0.032(2) 0.032(2) 0.038(2) -0.0123(19) -0.0006(18) -0.0009(19)
C36 0.024(2) 0.026(2) 0.038(2) -0.0034(18) 0.0013(17) 0.0036(17)
C37 0.0197(18) 0.020(2) 0.0106(16) -0.0017(14) 0.0026(13) -0.0020(15)
C38 0.0222(19) 0.023(2) 0.0173(17) -0.0016(15) 0.0095(14) -0.0010(15)
C39 0.032(2) 0.020(2) 0.0156(17) -0.0011(15) 0.0087(15) 0.0009(16)
C40 0.027(2) 0.023(2) 0.0197(18) 0.0003(15) 0.0082(15) -0.0081(16)
C41 0.0229(19) 0.026(2) 0.0123(16) -0.0051(15) 0.0071(14) -0.0044(16)
C42 0.0182(17) 0.020(2) 0.0121(16) -0.0038(14) 0.0013(13) -0.0012(14)
C43 0.045(3) 0.021(2) 0.045(3) 0.0038(19) 0.026(2) 0.0024(19)
C44 0.025(2) 0.034(2) 0.0221(19) -0.0010(17) 0.0118(15) -0.0020(17)
C45 0.0226(18) 0.0132(19) 0.0185(17) -0.0012(14) 0.0062(14) 0.0012(14)
C46 0.0218(18) 0.0161(19) 0.0199(18) 0.0011(14) 0.0054(14) -0.0002(14)
C47 0.026(2) 0.016(2) 0.030(2) -0.0035(16) 0.0139(16) -0.0043(15)
C48 0.0139(18) 0.024(2) 0.033(2) -0.0023(17) 0.0034(15) 0.0024(15)
C49 0.024(2) 0.020(2) 0.025(2) -0.0014(16) 0.0018(15) 0.0033(15)
C50 0.0210(18) 0.021(2) 0.0197(18) 0.0007(15) 0.0086(14) 0.0013(15)
C51 0.024(2) 0.035(2) 0.038(2) -0.0036(19) 0.0166(17) -0.0005(17)
C52 0.028(2) 0.041(3) 0.032(2) 0.0017(19) -0.0009(17) 0.0054(19)
C53 0.0152(17) 0.025(2) 0.0192(18) 0.0018(15) 0.0081(14) 0.0036(14)
C54 0.0221(19) 0.023(2) 0.0209(18) 0.0012(16) 0.0074(14) 0.0045(16)
C55 0.0238(19) 0.032(2) 0.0197(18) 0.0059(17) 0.0057(15) 0.0087(17)
C56 0.0224(19) 0.043(3) 0.0164(18) -0.0030(17) 0.0035(15) 0.0056(18)
C57 0.0142(18) 0.035(2) 0.0230(19) -0.0069(17) 0.0041(14) 0.0043(16)
C58 0.0170(18) 0.023(2) 0.0209(18) 0.0007(15) 0.0075(14) 0.0020(15)
C59 0.050(3) 0.041(3) 0.021(2) 0.0054(19) 0.0084(18) 0.004(2)
C60 0.026(2) 0.044(3) 0.031(2) -0.0109(19) 0.0067(17) -0.0060(19)
B2 0.024(2) 0.022(2) 0.018(2) 0.0029(17) 0.0075(16) 0.0068(17)
C61 0.0251(19) 0.018(2) 0.0197(18) 0.0028(15) 0.0116(15) 0.0009(15)
C62 0.0221(19) 0.033(2) 0.0212(19) 0.0003(17) 0.0115(15) 0.0019(17)
C63 0.021(2) 0.052(3) 0.023(2) 0.0056(19) 0.0057(15) 0.0050(19)
C64 0.035(2) 0.046(3) 0.0156(19) 0.0043(18) 0.0071(16) -0.005(2)
C65 0.043(2) 0.024(2) 0.0215(19) 0.0011(16) 0.0167(17) -0.0030(18)
C66 0.041(2) 0.021(2) 0.026(2) 0.0083(16) 0.0168(17) 0.0093(17)
C67 0.037(3) 0.117(5) 0.030(2) 0.015(3) 0.006(2) 0.037(3)
C68 0.087(4) 0.033(3) 0.025(2) 0.0041(19) 0.030(2) 0.008(2)
C69 0.0227(19) 0.021(2) 0.0157(17) 0.0046(14) 0.0114(14) 0.0081(15)
C70 0.0203(18) 0.023(2) 0.0222(18) 0.0005(16) 0.0118(14) 0.0055(15)
C71 0.025(2) 0.022(2) 0.0191(18) 0.0056(15) 0.0090(15) 0.0074(16)
C72 0.027(2) 0.020(2) 0.031(2) 0.0087(17) 0.0142(16) 0.0033(16)
C73 0.0214(19) 0.022(2) 0.027(2) 0.0012(16) 0.0085(15) 0.0017(16)
C74 0.0236(19) 0.026(2) 0.0199(18) 0.0020(16) 0.0090(15) 0.0089(16)
C75 0.028(2) 0.029(2) 0.027(2) 0.0084(17) 0.0066(16) 0.0048(17)
C76 0.030(2) 0.032(3) 0.044(3) 0.008(2) 0.0019(18) -0.0042(19)
C77 0.0248(19) 0.018(2) 0.0253(19) 0.0112(15) 0.0114(15) 0.0084(15)
C78 0.025(2) 0.020(2) 0.0260(19) 0.0096(16) 0.0086(15) 0.0041(16)
C79 0.025(2) 0.025(2) 0.040(2) 0.0137(18) 0.0071(17) 0.0056(17)
C80 0.022(2) 0.032(3) 0.057(3) 0.026(2) 0.0112(19) 0.0079(18)
C81 0.031(2) 0.037(3) 0.042(2) 0.022(2) 0.0207(19) 0.0134(19)
C82 0.029(2) 0.029(2) 0.031(2) 0.0143(18) 0.0145(17) 0.0090(17)
C83 0.024(2) 0.042(3) 0.046(3) 0.008(2) -0.0005(18) 0.0001(19)
C84 0.039(3) 0.070(4) 0.062(3) 0.023(3) 0.035(2) 0.017(2)
C85 0.0166(17) 0.025(2) 0.0148(17) 0.0028(15) 0.0020(13) 0.0029(15)
C86 0.0184(18) 0.025(2) 0.0167(17) 0.0006(15) 0.0025(14) 0.0013(15)
C87 0.0176(18) 0.031(2) 0.0199(18) -0.0031(16) 0.0047(14) 0.0008(16)
C88 0.0212(19) 0.029(2) 0.0221(19) -0.0087(16) 0.0012(15) 0.0052(16)
C89 0.0164(18) 0.022(2) 0.026(2) -0.0010(16) -0.0020(14) 0.0039(15)
C90 0.0183(18) 0.025(2) 0.0191(18) 0.0017(15) 0.0022(14) 0.0032(15)
C91 0.031(2) 0.043(3) 0.026(2) -0.0020(19) 0.0151(17) 0.0007(19)
C92 0.037(2) 0.027(2) 0.032(2) -0.0017(18) 0.0055(18) 0.0062(18)
O2 0.0464(19) 0.045(2) 0.0382(17) -0.0146(15) -0.0177(14) -0.0006(15)
C93 0.030(2) 0.051(3) 0.046(3) 0.005(2) -0.0055(19) 0.006(2)
C94 0.044(3) 0.038(3) 0.033(2) -0.007(2) -0.0088(19) 0.005(2)
C95 0.027(2) 0.036(2) 0.026(2) -0.0073(18) -0.0017(16) 0.0005(18)
C96 0.032(2) 0.031(2) 0.025(2) -0.0011(17) 0.0030(17) -0.0033(18)
O3 0.0497(19) 0.054(2) 0.0246(15) -0.0032(14) 0.0035(13) 0.0002(16)
C97 0.050(3) 0.049(3) 0.028(2) 0.001(2) 0.009(2) -0.015(2)
C98 0.088(4) 0.061(4) 0.024(2) 0.004(2) 0.008(2) -0.011(3)
C99 0.060(3) 0.086(4) 0.039(3) -0.016(3) -0.009(2) 0.028(3)
C100 0.055(3) 0.058(3) 0.042(3) -0.018(2) 0.013(2) 0.010(3)

loop_
_atom_type_symbol
_atom_type_description
_atom_type_scat_dispersion_real
_atom_type_scat_dispersion_imag
_atom_type_scat_source
C C 0.0033 0.0016 'International Tables Vol C Tables 4.2.6.8 and 6.1.1.4'
H H 0.0000 0.0000 'International Tables Vol C Tables 4.2.6.8 and 6.1.1.4'
N N 0.0061 0.0033 'International Tables Vol C Tables 4.2.6.8 and 6.1.1.4'
B B 0.0013 0.0007 'International Tables Vol C Tables 4.2.6.8 and 6.1.1.4'
O O 0.0106 0.0060 'International Tables Vol C Tables 4.2.6.8 and 6.1.1.4'
Yb Yb -0.3850 5.5486 'International Tables Vol C Tables 4.2.6.8 and 6.1.1.4'

loop_
_geom_angle_atom_site_label_1
_geom_angle_atom_site_label_2
_geom_angle_atom_site_label_3
_geom_angle
N3 Yb1 N2 70.97(10)
N3 Yb1 N4 73.04(10)
N2 Yb1 N4 111.42(10)
N3 Yb1 N1 111.89(10)
N2 Yb1 N1 72.12(11)
N4 Yb1 N1 70.30(10)
N3 Yb1 Yb2 123.49(6)
N2 Yb1 Yb2 123.58(7)
N4 Yb1 Yb2 125.00(7)
N1 Yb1 Yb2 124.61(7)
N3 Yb1 H1 95.0(5)
N2 Yb1 H1 141.6(5)
N4 Yb1 H1 97.2(5)
N1 Yb1 H1 144.2(5)
Yb2 Yb1 H1 36.8(5)
N3 Yb1 H2 142.5
N2 Yb1 H2 93.8
N4 Yb1 H2 143.4
N1 Yb1 H2 94.4
Yb2 Yb1 H2 38.8
H1 Yb1 H2 75.6
O1A Yb2 N6 119.47(17)
O1B Yb2 N6 108.1(4)
O1A Yb2 N7 169.16(19)
O1B Yb2 N7 171.7(5)
N6 Yb2 N7 70.50(11)
O1A Yb2 N8 108.1(2)
O1B Yb2 N8 117.2(5)
N6 Yb2 N8 107.46(10)
N7 Yb2 N8 70.57(12)
O1A Yb2 N5 81.2(2)
O1B Yb2 N5 78.7(5)
N6 Yb2 N5 67.99(9)
N7 Yb2 N5 107.69(9)
N8 Yb2 N5 69.26(10)
O1A Yb2 Yb1 84.1(2)
O1B Yb2 Yb1 86.2(5)
N6 Yb2 Yb1 117.26(6)
N7 Yb2 Yb1 87.31(7)
N8 Yb2 Yb1 119.15(7)
N5 Yb2 Yb1 164.89(6)
O1A Yb2 H1 86.7(5)
O1B Yb2 H1 81.9(7)
N6 Yb2 H1 86.7(5)
N7 Yb2 H1 89.8(5)
N8 Yb2 H1 149.3(5)
N5 Yb2 H1 141.0(5)
Yb1 Yb2 H1 33.7(5)
O1A Yb2 H2 82.9
O1B Yb2 H2 91.7
N6 Yb2 H2 148.2
N7 Yb2 H2 86.3
N8 Yb2 H2 83.6
N5 Yb2 H2 142.2
Yb1 Yb2 H2 37.6
H1 Yb2 H2 71.3
C1 N1 C9 109.5(3)
C1 N1 C8 109.5(3)
C9 N1 C8 109.5(3)
C1 N1 Yb1 107.0(2)
C9 N1 Yb1 113.5(2)
C8 N1 Yb1 107.8(2)
C3 N2 C10 110.7(3)
C3 N2 C2 110.5(3)
C10 N2 C2 108.2(3)
C3 N2 Yb1 109.7(2)
C10 N2 Yb1 111.1(2)
C2 N2 Yb1 106.5(2)
C5 N3 C11 109.8(3)
C5 N3 C4 110.1(3)
C11 N3 C4 108.7(3)
C5 N3 Yb1 106.6(2)
C11 N3 Yb1 112.7(2)
C4 N3 Yb1 109.0(2)
C7 N4 C12 109.3(3)
C7 N4 C6 109.9(3)
C12 N4 C6 107.7(3)
C7 N4 Yb1 111.0(2)
C12 N4 Yb1 113.6(2)
C6 N4 Yb1 105.2(2)
C21 N5 C20 108.6(3)
C21 N5 C13 107.7(3)
C20 N5 C13 109.6(3)
C21 N5 Yb2 114.0(2)
C20 N5 Yb2 107.9(2)
C13 N5 Yb2 109.0(2)
C15 N6 C14 110.5(3)
C15 N6 C22 109.2(3)
C14 N6 C22 108.1(3)
C15 N6 Yb2 108.8(2)
C14 N6 Yb2 113.5(2)
C22 N6 Yb2 106.7(2)
C17 N7 C23 109.5(3)
C17 N7 C16 113.4(3)
C23 N7 C16 108.1(4)
C17 N7 Yb2 108.2(3)
C23 N7 Yb2 109.4(2)
C16 N7 Yb2 108.3(2)
C24 N8 C19 108.5(4)
C24 N8 C18 110.4(4)
C19 N8 C18 110.3(3)
C24 N8 Yb2 109.2(2)
C19 N8 Yb2 110.0(2)
C18 N8 Yb2 108.5(3)
N1 C1 C2 112.1(3)
N1 C1 H1A 109.2
C2 C1 H1A 109.2
N1 C1 H1B 109.2
C2 C1 H1B 109.2
H1A C1 H1B 107.9
C1 C2 N2 113.2(3)
C1 C2 H2A 108.9
N2 C2 H2A 108.9
C1 C2 H2B 108.9
N2 C2 H2B 108.9
H2A C2 H2B 107.8
N2 C3 C4 112.8(3)
N2 C3 H3A 109.0
C4 C3 H3A 109.0
N2 C3 H3B 109.0
C4 C3 H3B 109.0
H3A C3 H3B 107.8
C3 C4 N3 112.7(3)
C3 C4 H4A 109.1
N3 C4 H4A 109.1
C3 C4 H4B 109.1
N3 C4 H4B 109.1
H4A C4 H4B 107.8
N3 C5 C6 113.6(3)
N3 C5 H5A 108.9
C6 C5 H5A 108.9
N3 C5 H5B 108.9
C6 C5 H5B 108.9
H5A C5 H5B 107.7
C5 C6 N4 113.8(3)
C5 C6 H6A 108.8
N4 C6 H6A 108.8
C5 C6 H6B 108.8
N4 C6 H6B 108.8
H6A C6 H6B 107.7
N4 C7 C8 110.6(3)
N4 C7 H7A 109.5
C8 C7 H7A 109.5
N4 C7 H7B 109.5
C8 C7 H7B 109.5
H7A C7 H7B 108.1
C7 C8 N1 113.7(3)
C7 C8 H8A 108.8
N1 C8 H8A 108.8
C7 C8 H8B 108.8
N1 C8 H8B 108.8
H8A C8 H8B 107.7
N1 C9 H9A 109.5
N1 C9 H9B 109.5
H9A C9 H9B 109.5
N1 C9 H9C 109.5
H9A C9 H9C 109.5
H9B C9 H9C 109.5
N2 C10 H10A 109.5
N2 C10 H10B 109.5
H10A C10 H10B 109.5
N2 C10 H10C 109.5
H10A C10 H10C 109.5
H10B C10 H10C 109.5
N3 C11 H11A 109.5
N3 C11 H11B 109.5
H11A C11 H11B 109.5
N3 C11 H11C 109.5
H11A C11 H11C 109.5
H11B C11 H11C 109.5
N4 C12 H12A 109.5
N4 C12 H12B 109.5
H12A C12 H12B 109.5
N4 C12 H12C 109.5
H12A C12 H12C 109.5
H12B C12 H12C 109.5
N5 C13 C14 112.7(3)
N5 C13 H13A 109.1
C14 C13 H13A 109.1
N5 C13 H13B 109.1
C14 C13 H13B 109.1
H13A C13 H13B 107.8
N6 C14 C13 112.6(3)
N6 C14 H14A 109.1
C13 C14 H14A 109.1
N6 C14 H14B 109.1
C13 C14 H14B 109.1
H14A C14 H14B 107.8
N6 C15 C16 112.2(4)
N6 C15 H15A 109.2
C16 C15 H15A 109.2
N6 C15 H15B 109.2
C16 C15 H15B 109.2
H15A C15 H15B 107.9
C15 C16 N7 112.8(3)
C15 C16 H16A 109.0
N7 C16 H16A 109.0
C15 C16 H16B 109.0
N7 C16 H16B 109.0
H16A C16 H16B 107.8
N7 C17 C18 113.8(3)
N7 C17 H17A 108.8
C18 C17 H17A 108.8
N7 C17 H17B 108.8
C18 C17 H17B 108.8
H17A C17 H17B 107.7
C17 C18 N8 113.2(4)
C17 C18 H18A 108.9
N8 C18 H18A 108.9
C17 C18 H18B 108.9
N8 C18 H18B 108.9
H18A C18 H18B 107.8
N8 C19 C20 114.3(3)
N8 C19 H19A 108.7
C20 C19 H19A 108.7
N8 C19 H19B 108.7
C20 C19 H19B 108.7
H19A C19 H19B 107.6
N5 C20 C19 112.5(3)
N5 C20 H20A 109.1
C19 C20 H20A 109.1
N5 C20 H20B 109.1
C19 C20 H20B 109.1
H20A C20 H20B 107.8
N5 C21 H21A 109.5
N5 C21 H21B 109.5
H21A C21 H21B 109.5
N5 C21 H21C 109.5
H21A C21 H21C 109.5
H21B C21 H21C 109.5
N6 C22 H22A 109.5
N6 C22 H22B 109.5
H22A C22 H22B 109.5
N6 C22 H22C 109.5
H22A C22 H22C 109.5
H22B C22 H22C 109.5
N7 C23 H23A 109.5
N7 C23 H23B 109.5
H23A C23 H23B 109.5
N7 C23 H23C 109.5
H23A C23 H23C 109.5
H23B C23 H23C 109.5
N8 C24 H24A 109.5
N8 C24 H24B 109.5
H24A C24 H24B 109.5
N8 C24 H24C 109.5
H24A C24 H24C 109.5
H24B C24 H24C 109.5
C25A O1A C28A 108.8(7)
C25A O1A Yb2 128.1(5)
C28A O1A Yb2 121.4(5)
O1A C25A C26A 103.2(9)
O1A C25A H25A 111.1
C26A C25A H25A 111.1
O1A C25A H25B 111.1
C26A C25A H25B 111.1
H25A C25A H25B 109.1
C27A C26A C25A 102.9(10)
C27A C26A H26A 111.2
C25A C26A H26A 111.2
C27A C26A H26B 111.2
C25A C26A H26B 111.2
H26A C26A H26B 109.1
C28A C27A C26A 103.5(8)
C28A C27A H27A 111.1
C26A C27A H27A 111.1
C28A C27A H27B 111.1
C26A C27A H27B 111.1
H27A C27A H27B 109.0
O1A C28A C27A 106.7(6)
O1A C28A H28A 110.4
C27A C28A H28A 110.4
O1A C28A H28B 110.4
C27A C28A H28B 110.4
H28A C28A H28B 108.6
C25B O1B C28B 111.9(16)
C25B O1B Yb2 121.8(13)
C28B O1B Yb2 124.6(9)
O1B C25B C26B 104.6(14)
O1B C25B H25C 110.8
C26B C25B H25C 110.8
O1B C25B H25D 110.8
C26B C25B H25D 110.8
H25C C25B H25D 108.9
C25B C26B C27B 105.0(16)
C25B C26B H26C 110.7
C27B C26B H26C 110.7
C25B C26B H26D 110.7
C27B C26B H26D 110.7
H26C C26B H26D 108.8
C28B C27B C26B 101(2)
C28B C27B H27C 111.6
C26B C27B H27C 111.6
C28B C27B H27D 111.6
C26B C27B H27D 111.6
H27C C27B H27D 109.4
O1B C28B C27B 104.0(17)
O1B C28B H28C 111.0
C27B C28B H28C 111.0
O1B C28B H28D 111.0
C27B C28B H28D 111.0
H28C C28B H28D 109.0
C53 B1 C29 110.0(3)
C53 B1 C37 108.5(3)
C29 B1 C37 109.9(3)
C53 B1 C45 109.4(3)
C29 B1 C45 109.5(3)
C37 B1 C45 109.5(3)
C34 C29 C30 114.3(3)
C34 C29 B1 121.8(3)
C30 C29 B1 123.9(3)
C31 C30 C29 123.8(3)
C31 C30 H30 118.1
C29 C30 H30 118.1
C32 C31 C30 119.0(3)
C32 C31 C35 119.6(3)
C30 C31 C35 121.5(3)
C31 C32 C33 120.6(3)
C31 C32 H32 119.7
C33 C32 H32 119.7
C32 C33 C34 118.4(3)
C32 C33 C36 120.7(3)
C34 C33 C36 120.9(3)
C33 C34 C29 123.9(3)
C33 C34 H34 118.0
C29 C34 H34 118.0
C31 C35 H35A 109.5
C31 C35 H35B 109.5
H35A C35 H35B 109.5
C31 C35 H35C 109.5
H35A C35 H35C 109.5
H35B C35 H35C 109.5
C33 C36 H36A 109.5
C33 C36 H36B 109.5
H36A C36 H36B 109.5
C33 C36 H36C 109.5
H36A C36 H36C 109.5
H36B C36 H36C 109.5
C38 C37 C42 114.9(3)
C38 C37 B1 121.8(3)
C42 C37 B1 123.1(3)
C39 C38 C37 123.8(3)
C39 C38 H38 118.1
C37 C38 H38 118.1
C40 C39 C38 118.3(3)
C40 C39 C43 120.7(3)
C38 C39 C43 121.0(3)
C39 C40 C41 120.7(3)
C39 C40 H40 119.7
C41 C40 H40 119.7
C40 C41 C42 119.2(3)
C40 C41 C44 120.0(3)
C42 C41 C44 120.8(3)
C41 C42 C37 123.1(3)
C41 C42 H42 118.5
C37 C42 H42 118.5
C39 C43 H43A 109.5
C39 C43 H43B 109.5
H43A C43 H43B 109.5
C39 C43 H43C 109.5
H43A C43 H43C 109.5
H43B C43 H43C 109.5
C41 C44 H44A 109.5
C41 C44 H44B 109.5
H44A C44 H44B 109.5
C41 C44 H44C 109.5
H44A C44 H44C 109.5
H44B C44 H44C 109.5
C46 C45 C50 114.2(3)
C46 C45 B1 123.3(3)
C50 C45 B1 122.5(3)
C47 C46 C45 123.7(3)
C47 C46 H46 118.2
C45 C46 H46 118.2
C48 C47 C46 118.4(3)
C48 C47 C51 121.4(3)
C46 C47 C51 120.2(3)
C47 C48 C49 121.1(3)
C47 C48 H48 119.4
C49 C48 H48 119.4
C50 C49 C48 118.3(3)
C50 C49 C52 121.3(3)
C48 C49 C52 120.4(3)
C49 C50 C45 124.2(3)
C49 C50 H50 117.9
C45 C50 H50 117.9
C47 C51 H51A 109.5
C47 C51 H51B 109.5
H51A C51 H51B 109.5
C47 C51 H51C 109.5
H51A C51 H51C 109.5
H51B C51 H51C 109.5
C49 C52 H52A 109.5
C49 C52 H52B 109.5
H52A C52 H52B 109.5
C49 C52 H52C 109.5
H52A C52 H52C 109.5
H52B C52 H52C 109.5
C58 C53 C54 114.9(3)
C58 C53 B1 124.3(3)
C54 C53 B1 120.7(3)
C55 C54 C53 123.6(3)
C55 C54 H54 118.2
C53 C54 H54 118.2
C56 C55 C54 118.3(3)
C56 C55 C59 121.4(3)
C54 C55 C59 120.3(4)
C55 C56 C57 121.9(3)
C55 C56 H56 119.1
C57 C56 H56 119.1
C56 C57 C58 117.8(3)
C56 C57 C60 120.6(3)
C58 C57 C60 121.7(3)
C57 C58 C53 123.6(3)
C57 C58 H58 118.2
C53 C58 H58 118.2
C55 C59 H59A 109.5
C55 C59 H59B 109.5
H59A C59 H59B 109.5
C55 C59 H59C 109.5
H59A C59 H59C 109.5
H59B C59 H59C 109.5
C57 C60 H60A 109.5
C57 C60 H60B 109.5
H60A C60 H60B 109.5
C57 C60 H60C 109.5
H60A C60 H60C 109.5
H60B C60 H60C 109.5
C69 B2 C61 108.6(3)
C69 B2 C85 107.4(3)
C61 B2 C85 111.6(3)
C69 B2 C77 109.1(3)
C61 B2 C77 111.8(3)
C85 B2 C77 108.1(3)
C62 C61 C66 114.5(3)
C62 C61 B2 125.4(3)
C66 C61 B2 120.0(3)
C61 C62 C63 123.5(3)
C61 C62 H62 118.3
C63 C62 H62 118.3
C64 C63 C62 119.0(4)
C64 C63 C67 120.6(3)
C62 C63 C67 120.4(4)
C63 C64 C65 120.7(3)
C63 C64 H64 119.7
C65 C64 H64 119.7
C66 C65 C64 118.3(3)
C66 C65 C68 121.5(4)
C64 C65 C68 120.2(3)
C65 C66 C61 124.0(4)
C65 C66 H66 118.0
C61 C66 H66 118.0
C63 C67 H67A 109.5
C63 C67 H67B 109.5
H67A C67 H67B 109.5
C63 C67 H67C 109.5
H67A C67 H67C 109.5
H67B C67 H67C 109.5
C65 C68 H68A 109.5
C65 C68 H68B 109.5
H68A C68 H68B 109.5
C65 C68 H68C 109.5
H68A C68 H68C 109.5
H68B C68 H68C 109.5
C70 C69 C74 115.3(3)
C70 C69 B2 123.8(3)
C74 C69 B2 120.3(3)
C69 C70 C71 123.6(3)
C69 C70 H70 118.2
C71 C70 H70 118.2
C72 C71 C70 118.4(3)
C72 C71 C75 120.6(3)
C70 C71 C75 121.0(3)
C73 C72 C71 120.2(3)
C73 C72 H72 119.9
C71 C72 H72 119.9
C74 C73 C72 119.2(3)
C74 C73 C76 121.5(3)
C72 C73 C76 119.2(3)
C73 C74 C69 123.2(3)
C73 C74 H74 118.4
C69 C74 H74 118.4
C71 C75 H75A 109.5
C71 C75 H75B 109.5
H75A C75 H75B 109.5
C71 C75 H75C 109.5
H75A C75 H75C 109.5
H75B C75 H75C 109.5
C73 C76 H76A 109.5
C73 C76 H76B 109.5
H76A C76 H76B 109.5
C73 C76 H76C 109.5
H76A C76 H76C 109.5
H76B C76 H76C 109.5
C82 C77 C78 114.5(3)
C82 C77 B2 124.9(3)
C78 C77 B2 120.4(3)
C79 C78 C77 124.1(3)
C79 C78 H78 117.9
C77 C78 H78 117.9
C78 C79 C80 117.9(4)
C78 C79 C83 121.5(3)
C80 C79 C83 120.7(4)
C81 C80 C79 120.9(4)
C81 C80 H80 119.6
C79 C80 H80 119.6
C80 C81 C82 118.9(4)
C80 C81 C84 120.2(4)
C82 C81 C84 120.8(4)
C81 C82 C77 123.6(4)
C81 C82 H82 118.2
C77 C82 H82 118.2
C79 C83 H83A 109.5
C79 C83 H83B 109.5
H83A C83 H83B 109.5
C79 C83 H83C 109.5
H83A C83 H83C 109.5
H83B C83 H83C 109.5
C81 C84 H84A 109.5
C81 C84 H84B 109.5
H84A C84 H84B 109.5
C81 C84 H84C 109.5
H84A C84 H84C 109.5
H84B C84 H84C 109.5
C86 C85 C90 115.0(3)
C86 C85 B2 123.5(3)
C90 C85 B2 121.5(3)
C87 C86 C85 123.2(3)
C87 C86 H86 118.4
C85 C86 H86 118.4
C88 C87 C86 118.7(3)
C88 C87 C91 121.3(3)
C86 C87 C91 120.0(3)
C87 C88 C89 121.2(3)
C87 C88 H88 119.4
C89 C88 H88 119.4
C88 C89 C90 118.2(3)
C88 C89 C92 120.8(3)
C90 C89 C92 121.0(3)
C89 C90 C85 123.7(3)
C89 C90 H90 118.2
C85 C90 H90 118.2
C87 C91 H91A 109.5
C87 C91 H91B 109.5
H91A C91 H91B 109.5
C87 C91 H91C 109.5
H91A C91 H91C 109.5
H91B C91 H91C 109.5
C89 C92 H92A 109.5
C89 C92 H92B 109.5
H92A C92 H92B 109.5
C89 C92 H92C 109.5
H92A C92 H92C 109.5
H92B C92 H92C 109.5
C96 O2 C93 107.8(3)
O2 C93 C94 105.7(3)
O2 C93 H93A 110.6
C94 C93 H93A 110.6
O2 C93 H93B 110.6
C94 C93 H93B 110.6
H93A C93 H93B 108.7
C93 C94 C95 102.1(3)
C93 C94 H94A 111.4
C95 C94 H94A 111.4
C93 C94 H94B 111.4
C95 C94 H94B 111.4
H94A C94 H94B 109.2
C94 C95 C96 104.7(3)
C94 C95 H95A 110.8
C96 C95 H95A 110.8
C94 C95 H95B 110.8
C96 C95 H95B 110.8
H95A C95 H95B 108.9
O2 C96 C95 106.9(3)
O2 C96 H96A 110.3
C95 C96 H96A 110.3
O2 C96 H96B 110.3
C95 C96 H96B 110.3
H96A C96 H96B 108.6
C97 O3 C100 108.2(3)
O3 C97 C98 107.4(4)
O3 C97 H97A 110.2
C98 C97 H97A 110.2
O3 C97 H97B 110.2
C98 C97 H97B 110.2
H97A C97 H97B 108.5
C99 C98 C97 104.5(4)
C99 C98 H98A 110.8
C97 C98 H98A 110.8
C99 C98 H98B 110.8
C97 C98 H98B 110.8
H98A C98 H98B 108.9
C98 C99 C100 107.0(4)
C98 C99 H99A 110.3
C100 C99 H99A 110.3
C98 C99 H99B 110.3
C100 C99 H99B 110.3
H99A C99 H99B 108.6
O3 C100 C99 105.6(4)
O3 C100 H10D 110.6
C99 C100 H10D 110.6
O3 C100 H10E 110.6
C99 C100 H10E 110.6
H10D C100 H10E 108.8
C101 O4 C104 103.1(10)
O4 C101 C102 108.1(14)
O4 C101 H10F 110.1
C102 C101 H10F 110.1
O4 C101 H10G 110.1
C102 C101 H10G 110.1
H10F C101 H10G 108.4
C101 C102 C103 100.1(10)
C101 C102 H10H 111.7
C103 C102 H10H 111.7
C101 C102 H10I 111.7
C103 C102 H10I 111.7
H10H C102 H10I 109.5
C104 C103 C102 105.2(14)
C104 C103 H10J 110.7
C102 C103 H10J 110.7
C104 C103 H10K 110.7
C102 C103 H10K 110.7
H10J C103 H10K 108.8
O4 C104 C103 107.5(10)
O4 C104 H10L 110.2
C103 C104 H10L 110.2
O4 C104 H10M 110.2
C103 C104 H10M 110.2
H10L C104 H10M 108.5

loop_
_geom_bond_atom_site_label_1
_geom_bond_atom_site_label_2
_geom_bond_distance
Yb1 N3 2.565(3)
Yb1 N2 2.568(3)
Yb1 N4 2.571(3)
Yb1 N1 2.599(3)
Yb1 Yb2 3.6465(3)
Yb1 H1 2.145(19)
Yb1 H2 2.2909
Yb2 O1A 2.411(9)
Yb2 O1B 2.49(2)
Yb2 N6 2.572(3)
Yb2 N7 2.600(3)
Yb2 N8 2.605(3)
Yb2 N5 2.708(3)
Yb2 H1 2.317(19)
Yb2 H2 2.3512
N1 C1 1.461(5)
N1 C9 1.487(5)
N1 C8 1.515(5)
N2 C3 1.458(5)
N2 C10 1.489(5)
N2 C2 1.514(5)
N3 C5 1.473(5)
N3 C11 1.479(4)
N3 C4 1.507(5)
N4 C7 1.463(4)
N4 C12 1.480(5)
N4 C6 1.517(5)
N5 C21 1.468(5)
N5 C20 1.474(4)
N5 C13 1.483(4)
N6 C15 1.455(5)
N6 C14 1.472(4)
N6 C22 1.489(5)
N7 C17 1.466(6)
N7 C23 1.472(5)
N7 C16 1.500(5)
N8 C24 1.467(5)
N8 C19 1.476(5)
N8 C18 1.495(6)
C1 C2 1.513(6)
C1 H1A 0.9900
C1 H1B 0.9900
C2 H2A 0.9900
C2 H2B 0.9900
C3 C4 1.507(5)
C3 H3A 0.9900
C3 H3B 0.9900
C4 H4A 0.9900
C4 H4B 0.9900
C5 C6 1.484(5)
C5 H5A 0.9900
C5 H5B 0.9900
C6 H6A 0.9900
C6 H6B 0.9900
C7 C8 1.502(5)
C7 H7A 0.9900
C7 H7B 0.9900
C8 H8A 0.9900
C8 H8B 0.9900
C9 H9A 0.9800
C9 H9B 0.9800
C9 H9C 0.9800
C10 H10A 0.9800
C10 H10B 0.9800
C10 H10C 0.9800
C11 H11A 0.9800
C11 H11B 0.9800
C11 H11C 0.9800
C12 H12A 0.9800
C12 H12B 0.9800
C12 H12C 0.9800
C13 C14 1.501(5)
C13 H13A 0.9900
C13 H13B 0.9900
C14 H14A 0.9900
C14 H14B 0.9900
C15 C16 1.500(6)
C15 H15A 0.9900
C15 H15B 0.9900
C16 H16A 0.9900
C16 H16B 0.9900
C17 C18 1.489(7)
C17 H17A 0.9900
C17 H17B 0.9900
C18 H18A 0.9900
C18 H18B 0.9900
C19 C20 1.510(5)
C19 H19A 0.9900
C19 H19B 0.9900
C20 H20A 0.9900
C20 H20B 0.9900
C21 H21A 0.9800
C21 H21B 0.9800
C21 H21C 0.9800
C22 H22A 0.9800
C22 H22B 0.9800
C22 H22C 0.9800
C23 H23A 0.9800
C23 H23B 0.9800
C23 H23C 0.9800
C24 H24A 0.9800
C24 H24B 0.9800
C24 H24C 0.9800
O1A C25A 1.447(8)
O1A C28A 1.466(9)
C25A C26A 1.524(18)
C25A H25A 0.9900
C25A H25B 0.9900
C26A C27A 1.521(14)
C26A H26A 0.9900
C26A H26B 0.9900
C27A C28A 1.518(9)
C27A H27A 0.9900
C27A H27B 0.9900
C28A H28A 0.9900
C28A H28B 0.9900
O1B C25B 1.428(17)
O1B C28B 1.48(2)
C25B C26B 1.543(19)
C25B H25C 0.9900
C25B H25D 0.9900
C26B C27B 1.55(4)
C26B H26C 0.9900
C26B H26D 0.9900
C27B C28B 1.52(4)
C27B H27C 0.9900
C27B H27D 0.9900
C28B H28C 0.9900
C28B H28D 0.9900
B1 C53 1.643(5)
B1 C29 1.649(5)
B1 C37 1.650(5)
B1 C45 1.654(5)
C29 C34 1.402(5)
C29 C30 1.407(5)
C30 C31 1.392(5)
C30 H30 0.9500
C31 C32 1.383(5)
C31 C35 1.509(5)
C32 C33 1.389(5)
C32 H32 0.9500
C33 C34 1.401(5)
C33 C36 1.518(5)
C34 H34 0.9500
C35 H35A 0.9800
C35 H35B 0.9800
C35 H35C 0.9800
C36 H36A 0.9800
C36 H36B 0.9800
C36 H36C 0.9800
C37 C38 1.403(5)
C37 C42 1.404(4)
C38 C39 1.400(5)
C38 H38 0.9500
C39 C40 1.386(5)
C39 C43 1.511(5)
C40 C41 1.387(5)
C40 H40 0.9500
C41 C42 1.394(5)
C41 C44 1.519(4)
C42 H42 0.9500
C43 H43A 0.9800
C43 H43B 0.9800
C43 H43C 0.9800
C44 H44A 0.9800
C44 H44B 0.9800
C44 H44C 0.9800
C45 C46 1.405(4)
C45 C50 1.408(4)
C46 C47 1.396(5)
C46 H46 0.9500
C47 C48 1.383(5)
C47 C51 1.511(5)
C48 C49 1.389(5)
C48 H48 0.9500
C49 C50 1.383(5)
C49 C52 1.509(5)
C50 H50 0.9500
C51 H51A 0.9800
C51 H51B 0.9800
C51 H51C 0.9800
C52 H52A 0.9800
C52 H52B 0.9800
C52 H52C 0.9800
C53 C58 1.405(5)
C53 C54 1.409(5)
C54 C55 1.395(5)
C54 H54 0.9500
C55 C56 1.375(5)
C55 C59 1.512(5)
C56 C57 1.396(5)
C56 H56 0.9500
C57 C58 1.398(5)
C57 C60 1.502(5)
C58 H58 0.9500
C59 H59A 0.9800
C59 H59B 0.9800
C59 H59C 0.9800
C60 H60A 0.9800
C60 H60B 0.9800
C60 H60C 0.9800
B2 C69 1.648(5)
B2 C61 1.650(5)
B2 C85 1.652(5)
B2 C77 1.660(5)
C61 C62 1.386(5)
C61 C66 1.410(5)
C62 C63 1.401(5)
C62 H62 0.9500
C63 C64 1.376(5)
C63 C67 1.512(5)
C64 C65 1.387(5)
C64 H64 0.9500
C65 C66 1.386(5)
C65 C68 1.510(5)
C66 H66 0.9500
C67 H67A 0.9800
C67 H67B 0.9800
C67 H67C 0.9800
C68 H68A 0.9800
C68 H68B 0.9800
C68 H68C 0.9800
C69 C70 1.396(4)
C69 C74 1.403(5)
C70 C71 1.399(5)
C70 H70 0.9500
C71 C72 1.396(5)
C71 C75 1.513(5)
C72 C73 1.392(5)
C72 H72 0.9500
C73 C74 1.387(5)
C73 C76 1.521(5)
C74 H74 0.9500
C75 H75A 0.9800
C75 H75B 0.9800
C75 H75C 0.9800
C76 H76A 0.9800
C76 H76B 0.9800
C76 H76C 0.9800
C77 C82 1.404(5)
C77 C78 1.405(5)
C78 C79 1.395(5)
C78 H78 0.9500
C79 C80 1.397(5)
C79 C83 1.511(5)
C80 C81 1.384(6)
C80 H80 0.9500
C81 C82 1.390(5)
C81 C84 1.514(5)
C82 H82 0.9500
C83 H83A 0.9800
C83 H83B 0.9800
C83 H83C 0.9800
C84 H84A 0.9800
C84 H84B 0.9800
C84 H84C 0.9800
C85 C86 1.404(4)
C85 C90 1.410(5)
C86 C87 1.400(5)
C86 H86 0.9500
C87 C88 1.383(5)
C87 C91 1.511(5)
C88 C89 1.391(5)
C88 H88 0.9500
C89 C90 1.392(5)
C89 C92 1.509(5)
C90 H90 0.9500
C91 H91A 0.9800
C91 H91B 0.9800
C91 H91C 0.9800
C92 H92A 0.9800
C92 H92B 0.9800
C92 H92C 0.9800
O2 C96 1.427(4)
O2 C93 1.430(5)
C93 C94 1.494(6)
C93 H93A 0.9900
C93 H93B 0.9900
C94 C95 1.515(5)
C94 H94A 0.9900
C94 H94B 0.9900
C95 C96 1.521(5)
C95 H95A 0.9900
C95 H95B 0.9900
C96 H96A 0.9900
C96 H96B 0.9900
O3 C97 1.426(5)
O3 C100 1.434(5)
C97 C98 1.520(6)
C97 H97A 0.9900
C97 H97B 0.9900
C98 C99 1.484(7)
C98 H98A 0.9900
C98 H98B 0.9900
C99 C100 1.485(6)
C99 H99A 0.9900
C99 H99B 0.9900
C100 H10D 0.9900
C100 H10E 0.9900
O4 C101 1.372(17)
O4 C104 1.415(13)
C101 C102 1.52(2)
C101 H10F 0.9900
C101 H10G 0.9900
C102 C103 1.538(18)
C102 H10H 0.9900
C102 H10I 0.9900
C103 C104 1.432(18)
C103 H10J 0.9900
C103 H10K 0.9900
C104 H10L 0.9900
C104 H10M 0.9900
